data_2014649
loop_
_publ_author_name
'Gao, Shan'
'Liu, Ji-Wei'
'Huo, Li-Hua'
'Zhao, Hui'
'Zhao, Jing-Gui'

_publ_section_title
;
 Two two-dimensional Mn^II^ and Na^I^ coordination polymers constructed
 by the flexible benzene-1,4-dioxyacetate ligand
;
_journal_issue 1
_journal_name_full 'Acta Crystallographica Section C'
_journal_page_first m25
_journal_page_last m29
_journal_paper_doi 10.1107/S0108270104029531
_journal_volume 61
_journal_year 2005
_chemical_formula_iupac '[Na2 (C10 H8 O6) (H2 O)4]'
_chemical_formula_moiety 'C10 H16 Na2 O10'
_chemical_formula_sum 'C10 H16 Na2 O10'
_chemical_formula_weight 342.21
_chemical_name_systematic
;
poly[[di-\m-aqua-bis[aquasodium(I)]]-\m~4~-p-phenylenebis(oxyacetato)-
\kO:O',O'':O''',O'''':O''''']
;
_space_group_IT_number 2
_symmetry_cell_setting triclinic
_symmetry_space_group_name_Hall '-P 1'
_symmetry_space_group_name_H-M 'P -1'
_atom_sites_solution_hydrogens geom
_atom_sites_solution_primary direct
_atom_sites_solution_secondary difmap
_cell_angle_alpha 85.83(3)
_cell_angle_beta 82.01(3)
_cell_angle_gamma 83.54(3)
_cell_formula_units_Z 1
_cell_length_a 5.3754(11)
_cell_length_b 5.9136(12)
_cell_length_c 11.236(2)
_cell_measurement_reflns_used 2648
_cell_measurement_temperature 293(2)
_cell_measurement_theta_max 27.46
_cell_measurement_theta_min 3.85
_cell_volume 350.86(12)
_computing_cell_refinement RAPID-AUTO
_computing_data_collection 'RAPID-AUTO (Rigaku, 1998)'
_computing_data_reduction 'CrystalStructure (Rigaku/MSC, 2002)'
_computing_molecular_graphics 'ORTEPII (Johnson, 1976)'
_computing_publication_material SHELXL97
_computing_structure_refinement 'SHELXL97 (Sheldrick, 1997)'
_computing_structure_solution 'SHELXS97 (Sheldrick, 1997)'
_diffrn_ambient_temperature 293(2)
_diffrn_detector_area_resol_mean 10
_diffrn_measured_fraction_theta_full 0.99
_diffrn_measured_fraction_theta_max 0.99
_diffrn_measurement_device_type 'Rigaku R-AXIS RAPID'
_diffrn_measurement_method \w
_diffrn_radiation_monochromator graphite
_diffrn_radiation_source 'fine-focus sealed tube'
_diffrn_radiation_type MoK\a
_diffrn_radiation_wavelength 0.71073
_diffrn_reflns_av_R_equivalents 0.014
_diffrn_reflns_av_sigmaI/netI 0.013
_diffrn_reflns_limit_h_max 6
_diffrn_reflns_limit_h_min -6
_diffrn_reflns_limit_k_max 7
_diffrn_reflns_limit_k_min -7
_diffrn_reflns_limit_l_max 14
_diffrn_reflns_limit_l_min -14
_diffrn_reflns_number 3380
_diffrn_reflns_theta_full 27.48
_diffrn_reflns_theta_max 27.48
_diffrn_reflns_theta_min 3.47
_diffrn_standards_decay_% 0
_diffrn_standards_interval_count 0
_diffrn_standards_interval_time 0
_diffrn_standards_number 0
_exptl_absorpt_coefficient_mu 0.194
_exptl_absorpt_correction_T_max 0.968
_exptl_absorpt_correction_T_min 0.930
_exptl_absorpt_correction_type multi-scan
_exptl_absorpt_process_details '(ABSCOR; Higashi, 1995)'
_exptl_crystal_colour colourless
_exptl_crystal_density_diffrn 1.620
_exptl_crystal_density_meas ?
_exptl_crystal_density_method 'not measured'
_exptl_crystal_description prism
_exptl_crystal_F_000 178
_exptl_crystal_size_max 0.38
_exptl_crystal_size_mid 0.24
_exptl_crystal_size_min 0.17
_refine_diff_density_max 0.406
_refine_diff_density_min -0.170
_refine_ls_extinction_method none
_refine_ls_goodness_of_fit_ref 1.06
_refine_ls_hydrogen_treatment mixed
_refine_ls_matrix_type full
_refine_ls_number_parameters 112
_refine_ls_number_reflns 1588
_refine_ls_number_restraints 6
_refine_ls_restrained_S_all 1.06
_refine_ls_R_factor_all 0.041
_refine_ls_R_factor_gt 0.037
_refine_ls_shift/su_max 0.000
_refine_ls_shift/su_mean 0.001
_refine_ls_structure_factor_coef Fsqd
_refine_ls_weighting_details 'calc w = 1/[\s^2^(Fo^2^)+(0.0604P)^2^+0.0805P] where P=(Fo^2^+2Fc^2^)/3'
_refine_ls_weighting_scheme calc
_refine_ls_wR_factor_gt 0.096
_refine_ls_wR_factor_ref 0.099
_reflns_number_gt 1415
_reflns_number_total 1588
_reflns_threshold_expression I>2\s(I)
_cod_data_source_file fg1790.cif
_cod_data_source_block II
_cod_depositor_comments
;
The following automatic conversions were performed:
'_symmetry_cell_setting' value 'Triclinic' changed to 'triclinic'
according to '/home/saulius/struct/CIF-dictionaries/cif_core.dic'
dictionary named 'cif_core.dic' version 2.4.1 from 2010-06-29.

Automatic conversion script
Id: cif_fix_enum 1527 2010-12-29 10:47:43Z saulius 

The following automatic conversions were performed:

'_symmetry_cell_setting' value 'Triclinic' changed to 'triclinic'
according to /home/saulius/struct/CIF-dictionaries/cif_core.dic
dictionary named 'cif_core.dic' version 2.4.1 from 2010-06-29.

Automatic conversion script
Id: cif_fix_values 1715 2011-07-08 13:25:40Z adriana 

The following automatic conversions were performed:

'_exptl_crystal_density_meas' value 'not measured' was changed to '?'
- the value is perceived as not measured.

Automatic conversion script
Id: cif_fix_values 3008 2015-01-20 13:52:24Z robertas 
;
_cod_original_cell_volume 350.87(12)
_cod_database_code 2014649
_cod_database_fobs_code 2014649

loop_
_symmetry_equiv_pos_as_xyz
'x, y, z'
'-x, -y, -z'

loop_
_atom_site_label
_atom_site_fract_x
_atom_site_fract_y
_atom_site_fract_z
_atom_site_U_iso_or_equiv
_atom_site_adp_type
_atom_site_calc_flag
_atom_site_refinement_flags
_atom_site_occupancy
_atom_site_disorder_assembly
_atom_site_disorder_group
_atom_site_type_symbol
Na1 0.45322(10) 0.60837(9) 0.35083(5) 0.03089(18) Uani d . 1 . . Na
O1 0.23780(18) 0.28698(17) 0.34521(9) 0.0331(2) Uani d . 1 . . O
O2 0.21557(19) -0.05454(17) 0.27465(9) 0.0330(2) Uani d . 1 . . O
O3 0.61125(19) 0.37996(17) 0.17376(8) 0.0330(3) Uani d . 1 . . O
O1W 0.75382(19) 0.86038(19) 0.39989(9) 0.0363(3) Uani d D 1 . . O
O2W 0.26331(19) 0.66757(18) 0.55011(9) 0.0336(2) Uani d D 1 . . O
C1 0.2990(2) 0.1358(2) 0.27052(11) 0.0252(3) Uani d . 1 . . C
C2 0.4912(3) 0.1823(2) 0.16067(12) 0.0290(3) Uani d . 1 . . C
C3 0.8044(2) 0.4319(2) 0.08475(11) 0.0263(3) Uani d . 1 . . C
C4 0.8590(3) 0.3289(2) -0.02459(12) 0.0304(3) Uani d . 1 . . C
C5 0.9457(3) 0.6015(2) 0.10882(12) 0.0301(3) Uani d . 1 . . C
H1W2 0.896(2) 0.888(4) 0.3620(14) 0.054 Uiso d D 1 . . H
H1W1 0.772(4) 0.826(4) 0.4732(9) 0.054 Uiso d D 1 . . H
H2W1 0.304(3) 0.797(2) 0.5656(18) 0.050 Uiso d D 1 . . H
H2W2 0.111(2) 0.657(3) 0.5835(16) 0.050 Uiso d D 1 . . H
H2A 0.6174 0.0519 0.1507 0.035 Uiso calc R 1 . . H
H2B 0.4067 0.2039 0.0892 0.035 Uiso calc R 1 . . H
H4 0.7656 0.2145 -0.0412 0.036 Uiso calc R 1 . . H
H5 0.9094 0.6695 0.1822 0.036 Uiso calc R 1 . . H

loop_
_atom_site_aniso_label
_atom_site_aniso_U_11
_atom_site_aniso_U_22
_atom_site_aniso_U_33
_atom_site_aniso_U_12
_atom_site_aniso_U_13
_atom_site_aniso_U_23
Na1 0.0322(3) 0.0277(3) 0.0320(3) -0.0068(2) 0.0025(2) -0.0036(2)
O1 0.0316(5) 0.0354(5) 0.0317(5) -0.0127(4) 0.0090(4) -0.0090(4)
O2 0.0337(5) 0.0297(5) 0.0356(5) -0.0137(4) 0.0036(4) -0.0019(4)
O3 0.0357(5) 0.0360(5) 0.0272(5) -0.0184(4) 0.0120(4) -0.0088(4)
O1W 0.0320(5) 0.0409(6) 0.0360(5) -0.0115(4) 0.0008(4) -0.0007(4)
O2W 0.0288(5) 0.0337(5) 0.0368(5) -0.0043(4) 0.0038(4) -0.0064(4)
C1 0.0220(6) 0.0286(6) 0.0247(6) -0.0065(5) 0.0006(4) -0.0001(5)
C2 0.0313(7) 0.0276(6) 0.0274(6) -0.0107(5) 0.0065(5) -0.0043(5)
C3 0.0260(6) 0.0291(6) 0.0227(6) -0.0078(5) 0.0053(5) -0.0016(5)
C4 0.0326(7) 0.0320(7) 0.0276(6) -0.0144(5) 0.0039(5) -0.0072(5)
C5 0.0348(7) 0.0328(7) 0.0227(6) -0.0109(5) 0.0049(5) -0.0075(5)

loop_
_atom_type_symbol
_atom_type_description
_atom_type_scat_dispersion_real
_atom_type_scat_dispersion_imag
_atom_type_scat_source
C C 0.0033 0.0016 'International Tables Vol C Tables 4.2.6.8 and 6.1.1.4'
H H 0.0000 0.0000 'International Tables Vol C Tables 4.2.6.8 and 6.1.1.4'
O O 0.0106 0.0060 'International Tables Vol C Tables 4.2.6.8 and 6.1.1.4'
Na Na 0.0362 0.0249 'International Tables Vol C Tables 4.2.6.8 and 6.1.1.4'

loop_
_geom_angle_atom_site_label_1
_geom_angle_atom_site_label_2
_geom_angle_atom_site_label_3
_geom_angle_site_symmetry_1
_geom_angle_site_symmetry_3
_geom_angle
_geom_angle_publ_flag
O1 Na1 Na1 . 2_666 85.21(4) yes
O1 Na1 O2 . 1_565 110.55(4) yes
O1 Na1 O3 . . 66.75(4) yes
O1 Na1 O1W . . 161.53(5) yes
O1 Na1 O2W . . 91.18(5) yes
O1 Na1 O2W . 2_666 81.75(4) yes
O2 Na1 Na1 1_565 2_666 132.69(4) yes
O2 Na1 O3 1_565 . 105.90(5) yes
O2 Na1 O1W 1_565 . 87.29(4) yes
O2 Na1 O2W 1_565 2_666 166.81(4) yes
O3 Na1 Na1 . 2_666 121.12(4) yes
O1W Na1 Na1 . 2_666 78.84(4) yes
O1W Na1 O3 . . 114.08(5) yes
O2W Na1 Na1 2_666 2_666 40.87(3) yes
O2W Na1 Na1 . 2_666 42.18(3) yes
O2W Na1 O2 . 1_565 91.69(5) yes
O2W Na1 O3 . . 155.35(4) yes
O2W Na1 O3 2_666 . 83.00(5) yes
O2W Na1 O1W . . 83.28(5) yes
O2W Na1 O1W 2_666 . 80.10(4) yes
O2W Na1 O2W . 2_666 83.05(5) yes
Na1 O1W H1W1 . . 105.5(14) no
Na1 O1W H1W2 . . 129.4(14) no
Na1 O2W Na1 . 2_666 96.95(5) no
Na1 O2W H2W1 . . 105.2(13) no
Na1 O2W H2W1 2_666 . 104.6(13) no
Na1 O2W H2W2 . . 130.6(13) no
Na1 O2W H2W2 2_666 . 109.2(13) no
O1 C1 C2 . . 118.80(11) no
O2 C1 O1 . . 126.80(12) no
O2 C1 C2 . . 114.39(11) no
O3 C2 C1 . . 110.80(11) no
O3 C2 H2A . . 109.5 no
O3 C2 H2B . . 109.5 no
O3 C3 C4 . . 124.31(12) no
O3 C3 C5 . . 115.86(11) no
C1 O1 Na1 . . 124.55(8) no
C1 O2 Na1 . 1_545 120.34(9) no
C1 C2 H2A . . 109.5 no
C1 C2 H2B . . 109.5 no
C2 O3 Na1 . . 117.90(8) no
C3 O3 Na1 . . 125.16(8) no
C3 O3 C2 . . 116.92(10) no
C3 C4 H4 . . 120.3 no
C3 C5 C4 . 2_765 120.78(12) no
C3 C5 H5 . . 119.6 no
C4 C5 H5 2_765 . 119.6 no
C5 C3 C4 . . 119.82(12) no
C5 C4 C3 2_765 . 119.40(12) no
C5 C4 H4 2_765 . 120.3 no
H2W1 O2W H2W2 . . 107.5(13) no
H1W2 O1W H1W1 . . 108.4(13) no
H2A C2 H2B . . 108.1 no

loop_
_geom_bond_atom_site_label_1
_geom_bond_atom_site_label_2
_geom_bond_site_symmetry_2
_geom_bond_distance
_geom_bond_publ_flag
Na1 Na1 2_666 3.582(2) yes
Na1 O1 . 2.343(2) yes
Na1 O2 1_565 2.413(2) yes
Na1 O3 . 2.483(2) yes
Na1 O1W . 2.459(2) yes
Na1 O2W . 2.362(2) yes
Na1 O2W 2_666 2.423(2) yes
O1 C1 . 1.256(2) yes
O2 C1 . 1.253(2) yes
O3 C2 . 1.423(2) yes
O3 C3 . 1.383(2) yes
O1W H1W1 . 0.851(12) no
O1W H1W2 . 0.849(13) no
O2W H2W1 . 0.853(13) no
O2W H2W2 . 0.860(13) no
C1 C2 . 1.525(2) no
C2 H2A . 0.9700 no
C2 H2B . 0.9700 no
C3 C4 . 1.391(2) no
C3 C5 . 1.387(2) no
C4 C5 2_765 1.390(2) no
C4 H4 . 0.9300 no
C5 C4 2_765 1.390(2) no
C5 H5 . 0.9300 no

loop_
_geom_hbond_atom_site_label_D
_geom_hbond_atom_site_label_H
_geom_hbond_atom_site_label_A
_geom_hbond_site_symmetry_A
_geom_hbond_distance_DH
_geom_hbond_distance_HA
_geom_hbond_distance_DA
_geom_hbond_angle_DHA
_geom_hbond_publ_flag
O1W H1W1 O1 2_666 0.851(12) 2.095(12) 2.938(2) 170(2) yes
O1W H1W2 O2 1_665 0.849(13) 1.908(13) 2.757(2) 179(2) yes
O2W H2W1 O1W 2_676 0.853(13) 2.072(12) 2.876(2) 157(2) yes
O2W H2W2 O1 2_566 0.860(13) 1.936(13) 2.778(2) 166(2) yes

loop_
_geom_torsion_atom_site_label_1
_geom_torsion_atom_site_label_2
_geom_torsion_atom_site_label_3
_geom_torsion_atom_site_label_4
_geom_torsion_site_symmetry_1
_geom_torsion_site_symmetry_4
_geom_torsion
_geom_torsion_publ_flag
Na1 Na1 O1 C1 2_666 . -120.20(11) no
Na1 Na1 O3 C2 2_666 . 69.38(10) no
Na1 Na1 O3 C3 2_666 . -112.05(10) no
Na1 O1 C1 O2 . . 168.26(10) no
Na1 O1 C1 C2 . . -12.86(17) no
Na1 O2 C1 O1 1_545 . -98.82(14) no
Na1 O2 C1 C2 1_545 . 82.26(12) no
Na1 O3 C2 C1 . . -6.23(14) no
Na1 O3 C3 C4 . . -167.21(11) no
Na1 O3 C3 C5 . . 11.66(17) no
O1 Na1 O3 C2 . . 0.81(9) no
O1 Na1 O3 C3 . . 179.38(11) no
O1 Na1 O2W Na1 . 2_666 81.54(5) no
O1 C1 C2 O3 . . 11.98(17) no
O2 Na1 O1 C1 1_565 . 105.76(11) no
O2 Na1 O3 C2 1_565 . -105.13(10) no
O2 Na1 O3 C3 1_565 . 73.44(11) no
O2 Na1 O2W Na1 1_565 2_666 -167.86(4) no
O2 C1 C2 O3 . . -169.00(11) no
O3 Na1 O1 C1 . . 6.70(10) no
O3 Na1 O2W Na1 . 2_666 55.95(11) no
O3 C3 C4 C5 . 2_765 178.47(12) no
O3 C3 C5 C4 . 2_765 -178.56(12) no
O1W Na1 O1 C1 . . -89.93(17) no
O1W Na1 O3 C2 . . 160.65(9) no
O1W Na1 O3 C3 . . -20.78(12) no
O1W Na1 O2W Na1 . 2_666 -80.79(4) no
O2W Na1 O1 C1 . . -161.99(11) no
O2W Na1 O3 C2 . . 28.85(16) no
O2W Na1 O3 C2 2_666 . 84.81(10) no
O2W Na1 O3 C3 2_666 . -96.62(11) no
O2W Na1 O1 C1 2_666 . -79.19(11) no
O2W Na1 O3 C3 . . -152.58(11) no
O2W Na1 O2W Na1 2_666 2_666 0.0 no
C2 O3 C3 C4 . . 11.4(2) no
C2 O3 C3 C5 . . -169.76(12) no
C3 O3 C2 C1 . . 175.08(11) no
C4 C3 C5 C4 . 2_765 0.4(2) no
C5 C3 C4 C5 . 2_765 -0.4(2) no
